data_7057540
loop_
_publ_author_name
'Otero, Yomaira'
'Pe\~na, Deisy'
'Lescop, Christophe'
'\'Avila, Edward'
'Arce, Alejandro'
'Hissler, Muriel'
'R\'eau, Regis'
'Machado, Rub\'en'

_publ_section_title
;
 Reaction of carbonyl trinuclear clusters with
 2,5-bis(2-thienyl)-1-phenyl-phosphole as a ligand: a new pathway to
 ruthenacyclopentadiene and cyclopentadienone ruthenium complexes
;
_journal_issue 14
_journal_name_full 'New Journal of Chemistry'
_journal_page_first 12234
_journal_paper_doi 10.1039/C8NJ01442F
_journal_volume 42
_journal_year 2018
_chemical_formula_moiety 'C55 H40 Cl2 O10 Os3 P2 S4'
_chemical_formula_sum 'C55 H40 Cl2 O10 Os3 P2 S4'
_chemical_formula_weight 1692.55
_space_group_IT_number 14
_space_group_name_Hall '-P 2yn'
_space_group_name_H-M_alt 'P 1 21/n 1'
_symmetry_cell_setting monoclinic
_symmetry_space_group_name_Hall '-P 2yn'
_symmetry_space_group_name_H-M 'P 1 21/n 1'
_atom_sites_solution_hydrogens geom
_atom_sites_solution_primary direct
_atom_sites_solution_secondary difmap
_audit_creation_method SHELXL-97
_audit_update_record
;
2017-10-12 deposited with the CCDC.
2018-06-19 downloaded from the CCDC.
;
_cell_angle_alpha 90.00
_cell_angle_beta 102.276(2)
_cell_angle_gamma 90.00
_cell_formula_units_Z 4
_cell_length_a 11.2208(5)
_cell_length_b 20.4111(9)
_cell_length_c 24.2182(9)
_cell_measurement_reflns_used 5689
_cell_measurement_temperature 150(2)
_cell_measurement_theta_max 26.12
_cell_measurement_theta_min 2.64
_cell_volume 5419.8(4)
_computing_structure_refinement 'SHELXL-97 (Sheldrick, 1997)'
_computing_structure_solution 'SHELXS-97 (Sheldrick, 1990)'
_diffrn_ambient_temperature 150(2)
_diffrn_measured_fraction_theta_full 0.994
_diffrn_measured_fraction_theta_max 0.994
_diffrn_measurement_device_type CCD
_diffrn_measurement_method none
_diffrn_radiation_monochromator graphite
_diffrn_radiation_source 'fine-focus sealed tube'
_diffrn_radiation_type MoK\a
_diffrn_radiation_wavelength 0.71073
_diffrn_reflns_av_R_equivalents 0.0784
_diffrn_reflns_av_sigmaI/netI 0.0999
_diffrn_reflns_limit_h_max 14
_diffrn_reflns_limit_h_min -13
_diffrn_reflns_limit_k_max 25
_diffrn_reflns_limit_k_min -26
_diffrn_reflns_limit_l_max 24
_diffrn_reflns_limit_l_min -31
_diffrn_reflns_number 35824
_diffrn_reflns_theta_full 27.53
_diffrn_reflns_theta_max 27.53
_diffrn_reflns_theta_min 1.32
_diffrn_standards_decay_% none
_exptl_absorpt_coefficient_mu 7.387
_exptl_absorpt_correction_T_max 0.5538
_exptl_absorpt_correction_T_min 0.3302
_exptl_absorpt_correction_type multi-scan
_exptl_absorpt_process_details 'Sheldrick,G.M.(2002).SADABS BrukerAXS Inc.'
_exptl_crystal_colour red
_exptl_crystal_density_diffrn 2.074
_exptl_crystal_density_method 'not measured'
_exptl_crystal_description block
_exptl_crystal_F_000 3224
_exptl_crystal_recrystallization_method 'Re-crystallisation from solvent'
_exptl_crystal_size_max 0.15
_exptl_crystal_size_mid 0.11
_exptl_crystal_size_min 0.08
_refine_diff_density_max 2.771
_refine_diff_density_min -3.284
_refine_diff_density_rms 0.560
_refine_ls_extinction_method none
_refine_ls_goodness_of_fit_ref 1.124
_refine_ls_hydrogen_treatment constr
_refine_ls_matrix_type full
_refine_ls_number_parameters 675
_refine_ls_number_reflns 12425
_refine_ls_number_restraints 0
_refine_ls_restrained_S_all 1.124
_refine_ls_R_factor_all 0.1036
_refine_ls_R_factor_gt 0.0637
_refine_ls_shift/su_max 0.001
_refine_ls_shift/su_mean 0.000
_refine_ls_structure_factor_coef Fsqd
_refine_ls_weighting_details 'calc w=1/[\s^2^(Fo^2^)+(0.0876P)^2^+11.4219P] where P=(Fo^2^+2Fc^2^)/3'
_refine_ls_weighting_scheme calc
_refine_ls_wR_factor_gt 0.1521
_refine_ls_wR_factor_ref 0.1818
_reflns_number_gt 8725
_reflns_number_total 12425
_reflns_threshold_expression >2sigma(I)
_cod_data_source_file c8nj01442f2.cif
_cod_data_source_block import
_cod_depositor_comments 'Adding full bibliography for 7057540--7057543.cif.'
_cod_original_sg_symbol_H-M P21/n
_cod_database_code 7057540

loop_
_symmetry_equiv_pos_as_xyz
'x, y, z'
'-x+1/2, y+1/2, -z+1/2'
'-x, -y, -z'
'x-1/2, -y-1/2, z-1/2'

loop_
_atom_site_label
_atom_site_type_symbol
_atom_site_fract_x
_atom_site_fract_y
_atom_site_fract_z
_atom_site_U_iso_or_equiv
_atom_site_adp_type
_atom_site_occupancy
_atom_site_symmetry_multiplicity
_atom_site_calc_flag
_atom_site_refinement_flags
Os1 Os -0.01559(4) 0.83486(2) 0.08781(2) 0.01780(13) Uani 1 1 d .
Os2 Os -0.03633(4) 0.70600(2) 0.135019(19) 0.01612(12) Uani 1 1 d .
Os3 Os -0.19282(5) 0.74346(3) 0.02806(2) 0.02229(14) Uani 1 1 d .
P1 P -0.1093(3) 0.60439(15) 0.15831(13) 0.0174(6) Uani 1 1 d .
P2 P 0.1280(3) 0.89869(15) 0.14917(13) 0.0182(7) Uani 1 1 d .
S1 S -0.3795(5) 0.6356(3) 0.2118(2) 0.0613(14) Uani 1 1 d .
S2 S 0.1371(3) 0.46649(18) 0.09114(15) 0.0303(8) Uani 1 1 d .
S11 S 0.0939(4) 0.8154(2) 0.31312(18) 0.0448(10) Uani 1 1 d .
S12 S 0.4516(4) 0.8878(2) 0.06891(16) 0.0364(9) Uani 1 1 d .
C100 C -0.1274(11) 0.7500(6) 0.1836(5) 0.021(3) Uani 1 1 d .
C101 C 0.1114(12) 0.7087(6) 0.1891(6) 0.024(3) Uani 1 1 d .
C102 C 0.0413(12) 0.6607(7) 0.0808(6) 0.025(3) Uani 1 1 d .
C200 C -0.1499(12) 0.8684(6) 0.1190(6) 0.025(3) Uani 1 1 d .
C201 C -0.0428(12) 0.8925(7) 0.0275(6) 0.029(3) Uani 1 1 d .
C202 C 0.1219(13) 0.7894(6) 0.0655(6) 0.027(3) Uani 1 1 d .
C300 C -0.3013(13) 0.7559(7) 0.0799(6) 0.027(3) Uani 1 1 d .
C301 C -0.2727(12) 0.6617(7) 0.0004(6) 0.026(3) Uani 1 1 d .
C302 C -0.0725(15) 0.7313(8) -0.0182(6) 0.037(4) Uani 1 1 d .
C303 C -0.2747(15) 0.8088(8) -0.0229(7) 0.045(4) Uani 1 1 d .
O100 O -0.1785(9) 0.7727(5) 0.2153(4) 0.035(2) Uani 1 1 d .
O101 O 0.2054(8) 0.7103(4) 0.2192(4) 0.028(2) Uani 1 1 d .
O102 O 0.0883(10) 0.6335(5) 0.0525(4) 0.036(2) Uani 1 1 d .
O200 O -0.2297(9) 0.8893(5) 0.1353(5) 0.040(3) Uani 1 1 d .
O201 O -0.0598(9) 0.9278(5) -0.0122(4) 0.040(3) Uani 1 1 d .
O202 O 0.2023(9) 0.7670(5) 0.0527(4) 0.035(2) Uani 1 1 d .
O300 O -0.3696(10) 0.7646(5) 0.1089(4) 0.036(2) Uani 1 1 d .
O301 O -0.3187(9) 0.6165(5) -0.0187(4) 0.040(3) Uani 1 1 d .
O302 O -0.0092(11) 0.7248(6) -0.0487(4) 0.049(3) Uani 1 1 d .
O303 O -0.3262(12) 0.8481(7) -0.0510(6) 0.073(5) Uani 1 1 d .
C1 C 0.1734(13) 0.8755(6) 0.2241(5) 0.025(3) Uani 1 1 d .
C2 C 0.2924(12) 0.8593(6) 0.2357(6) 0.024(3) Uani 1 1 d .
C3 C 0.3647(14) 0.8374(7) 0.2927(6) 0.035(3) Uani 1 1 d .
H3A H 0.3596 0.7902 0.2958 0.042 Uiso 1 1 calc R
H3B H 0.3304 0.8570 0.3224 0.042 Uiso 1 1 calc R
C4 C 0.4972(14) 0.8578(9) 0.3000(7) 0.043(4) Uani 1 1 d .
H4A H 0.5026 0.9052 0.2988 0.052 Uiso 1 1 calc R
H4B H 0.5428 0.8431 0.3365 0.052 Uiso 1 1 calc R
C5 C 0.5513(14) 0.8291(9) 0.2545(7) 0.044(4) Uani 1 1 d .
H5A H 0.5471 0.7817 0.2568 0.053 Uiso 1 1 calc R
H5B H 0.6367 0.8412 0.2613 0.053 Uiso 1 1 calc R
C6 C 0.4909(12) 0.8499(8) 0.1962(6) 0.033(3) Uani 1 1 d .
H6A H 0.5007 0.8155 0.1700 0.040 Uiso 1 1 calc R
H6B H 0.5321 0.8886 0.1863 0.040 Uiso 1 1 calc R
C7 C 0.3546(12) 0.8652(6) 0.1890(5) 0.021(3) Uani 1 1 d .
C8 C 0.2845(11) 0.8916(6) 0.1402(5) 0.022(3) Uani 1 1 d .
C9 C 0.3176(12) 0.9105(6) 0.0873(5) 0.025(3) Uani 1 1 d .
C10 C 0.2514(12) 0.9529(7) 0.0462(6) 0.029(3) Uani 1 1 d .
H10 H 0.1786 0.9732 0.0487 0.034 Uiso 1 1 calc R
C11 C 0.3115(14) 0.9607(8) -0.0005(7) 0.037(4) Uani 1 1 d .
H11 H 0.2799 0.9850 -0.0327 0.044 Uiso 1 1 calc R
C12 C 0.4178(14) 0.9290(8) 0.0079(7) 0.042(4) Uani 1 1 d .
H12 H 0.4685 0.9297 -0.0178 0.050 Uiso 1 1 calc R
C13 C 0.0820(12) 0.8720(6) 0.2591(5) 0.023(3) Uani 1 1 d .
C14 C -0.0251(10) 0.9179(6) 0.2561(5) 0.015(2) Uiso 1 1 d .
H14 H -0.0490 0.9520 0.2306 0.019 Uiso 1 1 calc R
C15 C -0.0829(12) 0.8972(8) 0.3019(6) 0.036(4) Uani 1 1 d .
H15 H -0.1518 0.9181 0.3090 0.043 Uiso 1 1 calc R
C16 C -0.0296(15) 0.8447(8) 0.3343(7) 0.042(4) Uani 1 1 d .
H16 H -0.0587 0.8275 0.3644 0.050 Uiso 1 1 calc R
C17 C 0.1017(13) 0.9877(6) 0.1516(5) 0.024(3) Uani 1 1 d .
C18 C -0.0121(11) 1.0149(8) 0.1321(6) 0.032(3) Uani 1 1 d .
H18 H -0.0775 0.9881 0.1164 0.039 Uiso 1 1 calc R
C19 C -0.0300(16) 1.0818(8) 0.1357(7) 0.046(4) Uani 1 1 d .
H19 H -0.1080 1.0989 0.1235 0.055 Uiso 1 1 calc R
C20 C 0.0644(16) 1.1235(7) 0.1569(6) 0.040(4) Uani 1 1 d .
H20 H 0.0516 1.1682 0.1598 0.048 Uiso 1 1 calc R
C21 C 0.1808(16) 1.0963(7) 0.1739(7) 0.044(4) Uani 1 1 d .
H21 H 0.2474 1.1236 0.1864 0.053 Uiso 1 1 calc R
C22 C 0.1984(13) 1.0294(7) 0.1724(6) 0.029(3) Uani 1 1 d .
H22 H 0.2760 1.0121 0.1855 0.035 Uiso 1 1 calc R
C31 C -0.2673(12) 0.5822(6) 0.1306(5) 0.019(3) Uani 1 1 d .
C32 C -0.2709(12) 0.5285(6) 0.0961(5) 0.023(3) Uani 1 1 d .
C33 C -0.3842(13) 0.4949(7) 0.0673(6) 0.035(3) Uani 1 1 d .
H33A H -0.4198 0.5186 0.0330 0.041 Uiso 1 1 calc R
H33B H -0.4424 0.4955 0.0917 0.041 Uiso 1 1 calc R
C34 C -0.3609(14) 0.4258(7) 0.0527(6) 0.036(4) Uani 1 1 d .
H34A H -0.4356 0.4066 0.0312 0.044 Uiso 1 1 calc R
H34B H -0.3353 0.4006 0.0871 0.044 Uiso 1 1 calc R
C35 C -0.2638(14) 0.4229(8) 0.0186(7) 0.044(4) Uani 1 1 d .
H35A H -0.2882 0.4496 -0.0150 0.053 Uiso 1 1 calc R
H35B H -0.2549 0.3781 0.0068 0.053 Uiso 1 1 calc R
C36 C -0.1430(13) 0.4472(7) 0.0525(5) 0.027(3) Uani 1 1 d .
H36A H -0.1020 0.4111 0.0749 0.032 Uiso 1 1 calc R
H36B H -0.0925 0.4604 0.0265 0.032 Uiso 1 1 calc R
C37 C -0.1518(12) 0.5030(6) 0.0910(5) 0.023(3) Uani 1 1 d .
C38 C -0.0553(12) 0.5337(6) 0.1255(5) 0.022(3) Uani 1 1 d .
C39 C 0.0739(11) 0.5179(6) 0.1345(5) 0.019(3) Uani 1 1 d .
C40 C 0.1642(12) 0.5428(6) 0.1773(6) 0.026(3) Uani 1 1 d .
H40 H 0.1496 0.5719 0.2046 0.031 Uiso 1 1 calc R
C41 C 0.2791(13) 0.5193(7) 0.1748(6) 0.032(3) Uani 1 1 d .
H41 H 0.3496 0.5297 0.2012 0.039 Uiso 1 1 calc R
C42 C 0.2773(12) 0.4794(6) 0.1295(6) 0.027(3) Uani 1 1 d .
H42 H 0.3470 0.4611 0.1209 0.032 Uiso 1 1 calc R
C43 C -0.3727(12) 0.6139(7) 0.1448(6) 0.027(3) Uani 1 1 d .
C44 C -0.4939(10) 0.6272(5) 0.1040(5) 0.014(2) Uiso 1 1 d .
H44 H -0.5149 0.6174 0.0657 0.017 Uiso 1 1 calc R
C45 C -0.5681(14) 0.6580(8) 0.1375(9) 0.050(5) Uani 1 1 d .
H45 H -0.6457 0.6733 0.1213 0.060 Uiso 1 1 calc R
C46 C -0.5231(17) 0.6640(8) 0.1923(10) 0.055(5) Uani 1 1 d .
H46 H -0.5662 0.6820 0.2175 0.066 Uiso 1 1 calc R
C47 C -0.0891(12) 0.5837(7) 0.2334(5) 0.023(3) Uani 1 1 d .
C48 C -0.1379(15) 0.5259(7) 0.2474(6) 0.035(3) Uani 1 1 d .
H48 H -0.1768 0.4976 0.2192 0.042 Uiso 1 1 calc R
C49 C -0.1290(18) 0.5099(8) 0.3033(7) 0.055(5) Uani 1 1 d .
H49 H -0.1609 0.4704 0.3127 0.066 Uiso 1 1 calc R
C50 C -0.0738(19) 0.5515(9) 0.3451(7) 0.056(5) Uani 1 1 d .
H50 H -0.0686 0.5405 0.3828 0.067 Uiso 1 1 calc R
C51 C -0.0279(19) 0.6072(9) 0.3318(6) 0.053(5) Uani 1 1 d .
H51 H 0.0114 0.6350 0.3604 0.064 Uiso 1 1 calc R
C52 C -0.0374(14) 0.6248(9) 0.2763(6) 0.039(4) Uani 1 1 d .
H52 H -0.0081 0.6654 0.2678 0.046 Uiso 1 1 calc R
C900 C 0.2828(17) 0.7772(10) 0.9360(8) 0.058(5) Uani 1 1 d .
H90A H 0.2770 0.8228 0.9466 0.070 Uiso 1 1 calc R
H90B H 0.2263 0.7524 0.9531 0.070 Uiso 1 1 calc R
Cl1 Cl 0.4283(4) 0.7501(2) 0.9639(2) 0.0559(12) Uani 1 1 d .
Cl2 Cl 0.2373(5) 0.7710(3) 0.8636(2) 0.0689(15) Uani 1 1 d .

loop_
_atom_site_aniso_label
_atom_site_aniso_U_11
_atom_site_aniso_U_22
_atom_site_aniso_U_33
_atom_site_aniso_U_23
_atom_site_aniso_U_13
_atom_site_aniso_U_12
Os1 0.0167(3) 0.0159(2) 0.0210(2) 0.00100(18) 0.00451(19) 0.00063(19)
Os2 0.0157(2) 0.0152(2) 0.0177(2) -0.00056(17) 0.00389(18) 0.00011(19)
Os3 0.0188(3) 0.0265(3) 0.0200(3) 0.00133(19) 0.0006(2) -0.0031(2)
P1 0.0182(16) 0.0182(16) 0.0155(15) 0.0001(11) 0.0025(12) -0.0017(13)
P2 0.0203(17) 0.0150(15) 0.0196(15) 0.0005(11) 0.0053(13) 0.0008(13)
S1 0.050(3) 0.069(3) 0.070(3) -0.019(3) 0.023(3) 0.002(3)
S2 0.0291(19) 0.0318(19) 0.0320(18) -0.0002(14) 0.0109(15) 0.0069(16)
S11 0.051(3) 0.040(2) 0.047(2) 0.0011(18) 0.019(2) -0.004(2)
S12 0.030(2) 0.044(2) 0.038(2) 0.0021(17) 0.0144(17) 0.0048(18)
C100 0.017(6) 0.023(7) 0.022(6) 0.003(5) 0.005(5) -0.003(5)
C101 0.026(7) 0.009(6) 0.037(7) -0.011(5) 0.010(6) -0.003(5)
C102 0.021(7) 0.027(7) 0.030(7) 0.001(6) 0.013(6) -0.004(6)
C200 0.017(7) 0.022(7) 0.034(7) 0.001(5) 0.005(6) -0.003(6)
C201 0.018(7) 0.030(8) 0.039(8) -0.006(6) 0.003(6) 0.003(6)
C202 0.029(8) 0.019(7) 0.033(7) -0.005(5) 0.009(6) -0.007(6)
C300 0.026(7) 0.024(7) 0.028(7) -0.004(5) -0.004(6) 0.006(6)
C301 0.019(7) 0.032(8) 0.030(7) -0.006(6) 0.013(6) -0.008(6)
C302 0.040(9) 0.050(10) 0.020(7) -0.005(6) 0.000(7) -0.009(8)
C303 0.036(9) 0.041(10) 0.052(10) 0.011(8) 0.000(8) -0.027(8)
O100 0.030(6) 0.042(6) 0.037(6) -0.014(5) 0.013(5) -0.003(5)
O101 0.016(5) 0.024(5) 0.038(5) -0.005(4) -0.007(4) 0.004(4)
O102 0.050(7) 0.026(5) 0.039(6) -0.004(4) 0.027(5) 0.007(5)
O200 0.028(6) 0.033(6) 0.065(7) -0.009(5) 0.026(6) 0.004(5)
O201 0.039(6) 0.040(6) 0.037(6) 0.017(5) 0.000(5) 0.007(5)
O202 0.026(6) 0.033(6) 0.053(7) -0.010(5) 0.025(5) 0.002(5)
O300 0.036(6) 0.037(6) 0.035(6) 0.003(4) 0.011(5) 0.009(5)
O301 0.032(6) 0.042(7) 0.042(6) -0.012(5) 0.002(5) -0.014(5)
O302 0.059(8) 0.071(8) 0.025(6) -0.004(5) 0.025(6) -0.012(7)
O303 0.051(8) 0.095(11) 0.059(8) 0.049(8) -0.019(7) -0.006(8)
C1 0.033(8) 0.023(7) 0.016(6) -0.001(5) 0.002(6) 0.000(6)
C2 0.024(7) 0.020(7) 0.029(7) -0.003(5) 0.005(6) 0.005(6)
C3 0.044(9) 0.029(8) 0.028(7) -0.003(6) -0.001(7) 0.006(7)
C4 0.031(9) 0.059(11) 0.035(9) -0.010(7) -0.003(7) 0.014(8)
C5 0.022(8) 0.063(12) 0.047(10) -0.006(8) 0.004(7) 0.015(8)
C6 0.019(7) 0.049(10) 0.033(8) 0.003(7) 0.007(6) 0.005(7)
C7 0.022(7) 0.019(6) 0.021(6) -0.005(5) 0.001(5) 0.003(5)
C8 0.006(6) 0.025(7) 0.034(7) 0.001(5) 0.000(5) -0.004(5)
C9 0.026(7) 0.021(7) 0.028(7) 0.005(5) 0.008(6) -0.001(6)
C10 0.022(7) 0.033(8) 0.033(7) 0.017(6) 0.011(6) 0.004(6)
C11 0.033(9) 0.035(9) 0.044(9) 0.010(7) 0.012(7) 0.003(7)
C12 0.038(9) 0.051(10) 0.046(9) -0.004(8) 0.031(8) -0.006(8)
C13 0.029(7) 0.018(6) 0.024(6) -0.001(5) 0.009(6) -0.003(6)
C15 0.015(7) 0.071(12) 0.026(7) -0.009(7) 0.013(6) -0.002(7)
C16 0.040(10) 0.049(10) 0.041(9) 0.006(7) 0.022(8) -0.015(8)
C17 0.033(8) 0.024(7) 0.018(6) -0.001(5) 0.014(6) 0.002(6)
C18 0.005(6) 0.042(9) 0.046(9) -0.004(7) -0.001(6) 0.004(6)
C19 0.052(11) 0.025(8) 0.057(11) 0.001(7) 0.005(9) 0.012(8)
C20 0.060(11) 0.017(7) 0.043(9) -0.007(6) 0.009(8) -0.007(7)
C21 0.049(11) 0.025(8) 0.053(10) -0.010(7) -0.004(8) -0.009(8)
C22 0.020(7) 0.028(8) 0.037(8) 0.006(6) 0.000(6) 0.001(6)
C31 0.024(7) 0.011(6) 0.022(6) -0.002(4) 0.008(5) 0.001(5)
C32 0.022(7) 0.018(6) 0.027(7) 0.003(5) 0.002(5) -0.006(5)
C33 0.031(8) 0.032(8) 0.036(8) -0.004(6) -0.003(7) -0.008(7)
C34 0.035(9) 0.037(9) 0.036(8) -0.009(7) 0.006(7) -0.014(7)
C35 0.042(10) 0.039(9) 0.048(10) -0.017(7) 0.004(8) -0.004(8)
C36 0.033(8) 0.026(7) 0.024(7) -0.007(5) 0.010(6) 0.002(6)
C37 0.025(7) 0.025(7) 0.018(6) 0.002(5) 0.004(5) -0.010(6)
C38 0.021(7) 0.030(7) 0.012(6) 0.003(5) 0.000(5) 0.001(6)
C39 0.021(7) 0.022(6) 0.017(6) 0.004(5) 0.006(5) 0.000(5)
C40 0.026(7) 0.022(7) 0.028(7) 0.005(5) 0.001(6) 0.008(6)
C41 0.026(8) 0.023(7) 0.046(9) 0.000(6) 0.001(7) -0.005(6)
C42 0.020(7) 0.021(7) 0.042(8) 0.009(6) 0.013(6) 0.011(6)
C43 0.021(7) 0.030(8) 0.033(7) -0.002(6) 0.012(6) -0.004(6)
C45 0.018(8) 0.036(10) 0.090(15) 0.007(9) -0.003(9) -0.014(7)
C46 0.043(11) 0.037(10) 0.098(16) -0.004(10) 0.045(11) 0.002(8)
C47 0.021(7) 0.030(7) 0.019(6) -0.005(5) 0.008(5) 0.006(6)
C48 0.049(10) 0.024(7) 0.034(8) 0.005(6) 0.015(7) 0.000(7)
C49 0.091(15) 0.032(9) 0.059(11) 0.007(8) 0.053(11) -0.003(10)
C50 0.103(16) 0.042(10) 0.028(8) 0.014(7) 0.027(10) 0.020(11)
C51 0.089(15) 0.056(11) 0.016(7) -0.003(7) 0.013(8) 0.002(10)
C52 0.041(9) 0.055(10) 0.020(7) -0.005(6) 0.005(7) 0.003(8)
C900 0.052(12) 0.061(13) 0.062(12) -0.022(10) 0.013(10) 0.009(10)
Cl1 0.050(3) 0.051(3) 0.058(3) -0.018(2) -0.007(2) 0.007(2)
Cl2 0.064(3) 0.081(4) 0.055(3) -0.013(3) -0.002(3) 0.026(3)

loop_
_atom_type_symbol
_atom_type_description
_atom_type_scat_dispersion_real
_atom_type_scat_dispersion_imag
_atom_type_scat_source
C C 0.0033 0.0016 'International Tables Vol C Tables 4.2.6.8 and 6.1.1.4'
H H 0.0000 0.0000 'International Tables Vol C Tables 4.2.6.8 and 6.1.1.4'
Cl Cl 0.1484 0.1585 'International Tables Vol C Tables 4.2.6.8 and 6.1.1.4'
O O 0.0106 0.0060 'International Tables Vol C Tables 4.2.6.8 and 6.1.1.4'
Os Os -1.2165 7.6030 'International Tables Vol C Tables 4.2.6.8 and 6.1.1.4'
P P 0.1023 0.0942 'International Tables Vol C Tables 4.2.6.8 and 6.1.1.4'
S S 0.1246 0.1234 'International Tables Vol C Tables 4.2.6.8 and 6.1.1.4'

loop_
_geom_angle_atom_site_label_1
_geom_angle_atom_site_label_2
_geom_angle_atom_site_label_3
_geom_angle
C201 Os1 C200 94.1(6)
C201 Os1 C202 95.2(6)
C200 Os1 C202 170.6(5)
C201 Os1 P2 97.1(4)
C200 Os1 P2 92.5(4)
C202 Os1 P2 87.9(4)
C201 Os1 Os3 92.0(4)
C200 Os1 Os3 85.1(4)
C202 Os1 Os3 93.1(4)
P2 Os1 Os3 170.76(8)
C201 Os1 Os2 151.1(4)
C200 Os1 Os2 91.8(4)
C202 Os1 Os2 79.3(4)
P2 Os1 Os2 110.91(8)
Os3 Os1 Os2 60.375(17)
C101 Os2 C100 93.7(5)
C101 Os2 C102 91.6(5)
C100 Os2 C102 174.6(5)
C101 Os2 P1 99.2(4)
C100 Os2 P1 90.4(4)
C102 Os2 P1 88.4(4)
C101 Os2 Os1 96.6(4)
C100 Os2 Os1 85.2(4)
C102 Os2 Os1 94.6(4)
P1 Os2 Os1 163.83(8)
C101 Os2 Os3 152.7(4)
C100 Os2 Os3 97.0(4)
C102 Os2 Os3 78.3(4)
P1 Os2 Os3 105.77(8)
Os1 Os2 Os3 59.552(17)
C303 Os3 C300 92.6(7)
C303 Os3 C302 90.8(7)
C300 Os3 C302 175.0(6)
C303 Os3 C301 104.7(6)
C300 Os3 C301 91.6(5)
C302 Os3 C301 91.0(6)
C303 Os3 Os1 93.3(5)
C300 Os3 Os1 92.9(4)
C302 Os3 Os1 83.2(4)
C301 Os3 Os1 161.2(4)
C303 Os3 Os2 151.0(5)
C300 Os3 Os2 78.5(4)
C302 Os3 Os2 96.8(4)
C301 Os3 Os2 103.2(4)
Os1 Os3 Os2 60.073(17)
C38 P1 C31 91.7(6)
C38 P1 C47 105.7(6)
C31 P1 C47 102.4(6)
C38 P1 Os2 115.6(4)
C31 P1 Os2 119.8(4)
C47 P1 Os2 117.8(5)
C8 P2 C1 91.5(6)
C8 P2 C17 104.3(6)
C1 P2 C17 103.6(6)
C8 P2 Os1 115.6(4)
C1 P2 Os1 119.5(4)
C17 P2 Os1 118.4(5)
C46 S1 C43 93.3(9)
C42 S2 C39 91.5(6)
C16 S11 C13 93.2(7)
C12 S12 C9 92.7(7)
O100 C100 Os2 175.1(12)
O101 C101 Os2 175.6(11)
O102 C102 Os2 176.5(13)
O200 C200 Os1 177.3(12)
O201 C201 Os1 178.0(12)
O202 C202 Os1 176.2(12)
O300 C300 Os3 177.0(12)
O301 C301 Os3 175.5(13)
O302 C302 Os3 174.8(14)
O303 C303 Os3 176.6(18)
C2 C1 C13 130.7(12)
C2 C1 P2 108.9(10)
C13 C1 P2 120.2(10)
C1 C2 C7 115.8(12)
C1 C2 C3 125.4(12)
C7 C2 C3 118.8(12)
C2 C3 C4 110.4(13)
C5 C4 C3 110.5(13)
C4 C5 C6 114.5(13)
C5 C6 C7 114.0(11)
C8 C7 C2 114.6(11)
C8 C7 C6 123.4(11)
C2 C7 C6 121.7(11)
C7 C8 C9 130.4(12)
C7 C8 P2 108.5(9)
C9 C8 P2 121.1(10)
C10 C9 C8 126.1(12)
C10 C9 S12 110.0(9)
C8 C9 S12 123.8(10)
C9 C10 C11 111.0(12)
C12 C11 C10 112.3(14)
C11 C12 S12 114.0(11)
C1 C13 C14 126.1(11)
C1 C13 S11 121.3(10)
C14 C13 S11 112.5(8)
C15 C14 C13 105.1(11)
C16 C15 C14 116.4(12)
C15 C16 S11 112.7(11)
C18 C17 C22 118.2(13)
C18 C17 P2 122.0(11)
C22 C17 P2 119.9(11)
C17 C18 C19 120.8(14)
C20 C19 C18 121.6(16)
C19 C20 C21 117.6(14)
C22 C21 C20 121.0(14)
C21 C22 C17 120.7(14)
C32 C31 C43 125.4(12)
C32 C31 P1 108.9(9)
C43 C31 P1 125.6(9)
C31 C32 C37 115.2(11)
C31 C32 C33 124.5(12)
C37 C32 C33 120.3(12)
C32 C33 C34 111.9(12)
C33 C34 C35 110.5(13)
C34 C35 C36 111.1(12)
C37 C36 C35 114.8(12)
C38 C37 C32 113.8(11)
C38 C37 C36 125.6(12)
C32 C37 C36 120.6(11)
C37 C38 C39 128.5(12)
C37 C38 P1 109.7(10)
C39 C38 P1 121.7(9)
C40 C39 C38 125.4(11)
C40 C39 S2 110.3(10)
C38 C39 S2 124.3(9)
C39 C40 C41 112.3(12)
C42 C41 C40 112.7(13)
C41 C42 S2 113.2(10)
C31 C43 C44 125.9(11)
C31 C43 S1 123.1(10)
C44 C43 S1 110.9(9)
C45 C44 C43 105.0(11)
C46 C45 C44 117.9(15)
C45 C46 S1 112.8(14)
C52 C47 C48 117.9(13)
C52 C47 P1 123.8(11)
C48 C47 P1 118.1(10)
C47 C48 C49 119.8(15)
C50 C49 C48 120.6(15)
C51 C50 C49 119.7(15)
C50 C51 C52 120.8(17)
C47 C52 C51 121.0(16)
Cl1 C900 Cl2 115.2(10)

loop_
_geom_bond_atom_site_label_1
_geom_bond_atom_site_label_2
_geom_bond_distance
Os1 C201 1.849(15)
Os1 C200 1.948(13)
Os1 C202 1.971(14)
Os1 P2 2.342(3)
Os1 Os3 2.8817(7)
Os1 Os2 2.8970(7)
Os2 C101 1.881(14)
Os2 C100 1.935(13)
Os2 C102 1.956(13)
Os2 P1 2.342(3)
Os2 Os3 2.9057(7)
Os3 C303 1.915(17)
Os3 C300 1.941(15)
Os3 C302 1.944(16)
Os3 C301 1.945(14)
P1 C38 1.813(13)
P1 C31 1.814(13)
P1 C47 1.833(12)
P2 C8 1.820(12)
P2 C1 1.839(12)
P2 C17 1.843(13)
S1 C46 1.682(19)
S1 C43 1.700(14)
S2 C42 1.669(14)
S2 C39 1.739(12)
S11 C16 1.686(17)
S11 C13 1.730(13)
S12 C12 1.671(17)
S12 C9 1.720(14)
C100 O100 1.149(15)
C101 O101 1.149(16)
C102 O102 1.100(15)
C200 O200 1.136(15)
C201 O201 1.184(16)
C202 O202 1.114(16)
C300 O300 1.159(16)
C301 O301 1.109(16)
C302 O302 1.137(17)
C303 O303 1.13(2)
C1 C2 1.347(19)
C1 C13 1.464(18)
C2 C7 1.456(17)
C2 C3 1.512(18)
C3 C4 1.52(2)
C4 C5 1.48(2)
C5 C6 1.49(2)
C6 C7 1.534(18)
C7 C8 1.382(17)
C8 C9 1.459(17)
C9 C10 1.408(17)
C10 C11 1.442(19)
C11 C12 1.33(2)
C13 C14 1.514(17)
C14 C15 1.462(17)
C15 C16 1.39(2)
C17 C18 1.381(18)
C17 C22 1.388(19)
C18 C19 1.39(2)
C19 C20 1.37(2)
C20 C21 1.40(2)
C21 C22 1.38(2)
C31 C32 1.374(16)
C31 C43 1.452(17)
C32 C37 1.463(18)
C32 C33 1.482(18)
C33 C34 1.49(2)
C34 C35 1.50(2)
C35 C36 1.512(19)
C36 C37 1.488(17)
C37 C38 1.370(17)
C38 C39 1.456(17)
C39 C40 1.382(18)
C40 C41 1.389(19)
C41 C42 1.363(19)
C43 C44 1.525(17)
C44 C45 1.43(2)
C45 C46 1.32(3)
C47 C52 1.364(19)
C47 C48 1.373(19)
C48 C49 1.38(2)
C49 C50 1.36(2)
C50 C51 1.32(2)
C51 C52 1.375(19)
C900 Cl1 1.721(19)
C900 Cl2 1.725(19)
